data_1566313
loop_
_publ_author_name
'Fuchs, Sonja'
'Jayaraman, Arumugam'
'Krummenacher, Ivo'
'Haley, Laura'
'Ba\<stovanovi\'c, Marta'
'Fest, Maximilian'
'Radacki, Krzysztof'
'Helten, Holger'
'Braunschweig, Holger'

_publ_section_title
;
 Diboramacrocycles: reversible borole dimerisation-dissociation systems.
;
_journal_issue 10
_journal_name_full 'Chemical science'
_journal_page_first 2932
_journal_page_last 2938
_journal_paper_doi 10.1039/d1sc06908j
_journal_volume 13
_journal_year 2022
_chemical_absolute_configuration unk
_chemical_formula_moiety 'C32 H22 B2 S2'
_chemical_formula_sum 'C32 H22 B2 S2'
_chemical_formula_weight 492.23
_space_group_crystal_system monoclinic
_space_group_IT_number 4
_space_group_name_Hall 'P 2yb'
_space_group_name_H-M_alt 'P 1 21 1'
_atom_sites_solution_hydrogens geom
_atom_sites_solution_primary dual
_atom_sites_solution_secondary difmap
_audit_creation_method 'CIF-fill 1.2j (K.Radacki 2005-20)'
_audit_update_record
;
2021-12-03 deposited with the CCDC.	2022-01-17 downloaded from the CCDC.
;
_cell_angle_alpha 90
_cell_angle_beta 90.1200(10)
_cell_angle_gamma 90
_cell_formula_units_Z 4
_cell_length_a 11.42010(10)
_cell_length_b 17.97960(10)
_cell_length_c 12.12770(10)
_cell_measurement_reflns_used 55029
_cell_measurement_temperature 100(2)
_cell_measurement_theta_max 77.2850
_cell_measurement_theta_min 2.4660
_cell_volume 2490.16(3)
_computing_cell_refinement 'CrysAlisPro 1.171.41.76a (Rigaku OD, 2020)'
_computing_data_collection 'CrysAlisPro 1.171.41.76a (Rigaku OD, 2020)'
_computing_data_reduction 'CrysAlisPro 1.171.41.76a (Rigaku OD, 2020)'
_computing_molecular_graphics 'ShelXLe (Huebschle et all, 2011)'
_computing_publication_material 'SHELXL-2018/3 (Sheldrick, 2018)'
_computing_structure_refinement 'SHELXL-2018/3 (Sheldrick, 2018)'
_computing_structure_solution 'SHELXT (Sheldrick, 2014)'
_diffrn_ambient_environment N~2~
_diffrn_ambient_temperature 100.00(10)
_diffrn_detector 'HPAD area detector (HyPix 6000)'
_diffrn_detector_area_resol_mean 10.0
_diffrn_measured_fraction_theta_full 1.000
_diffrn_measured_fraction_theta_max 0.991
_diffrn_measurement_device_type 'Rigaku OD XtaLAB Synergy-S'
_diffrn_measurement_method '\w scans'
_diffrn_radiation_monochromator 'multi-layer mirror'
_diffrn_radiation_type CuK\a
_diffrn_radiation_wavelength 1.54184
_diffrn_reflns_av_R_equivalents 0.0226
_diffrn_reflns_av_unetI/netI 0.0123
_diffrn_reflns_Laue_measured_fraction_full 1.000
_diffrn_reflns_Laue_measured_fraction_max 0.991
_diffrn_reflns_limit_h_max 14
_diffrn_reflns_limit_h_min -13
_diffrn_reflns_limit_k_max 22
_diffrn_reflns_limit_k_min -22
_diffrn_reflns_limit_l_max 15
_diffrn_reflns_limit_l_min -15
_diffrn_reflns_number 57553
_diffrn_reflns_point_group_measured_fraction_full 0.999
_diffrn_reflns_point_group_measured_fraction_max 0.976
_diffrn_reflns_theta_full 67.684
_diffrn_reflns_theta_max 77.330
_diffrn_reflns_theta_min 2.457
_diffrn_source 'microfocus sealed tube (PhotonJet)'
_exptl_absorpt_coefficient_mu 2.074
_exptl_absorpt_correction_T_max 1.00000
_exptl_absorpt_correction_T_min 0.77997
_exptl_absorpt_correction_type multi-scan
_exptl_absorpt_process_details
;
 CrysAlisPro 1.171.41.76a (Rigaku Oxford Diffraction, 2020) Empirical 
absorption correction using spherical harmonics, implemented in SCALE3 ABSPACK 
scaling algorithm.
;
_exptl_crystal_colour 'clear yellow'
_exptl_crystal_density_diffrn 1.313
_exptl_crystal_description block
_exptl_crystal_F_000 1024
_exptl_crystal_size_max 0.240
_exptl_crystal_size_mid 0.189
_exptl_crystal_size_min 0.136
_refine_diff_density_max 0.457
_refine_diff_density_min -0.245
_refine_diff_density_rms 0.043
_refine_ls_abs_structure_details
;
 Flack x determined using 4875 quotients [(I+)-(I-)]/[(I+)+(I-)]
 (Parsons, Flack and Wagner, Acta Cryst. B69 (2013) 249-259).
;
_refine_ls_abs_structure_Flack 0.001(8)
_refine_ls_extinction_method none
_refine_ls_goodness_of_fit_ref 1.022
_refine_ls_hydrogen_treatment constr
_refine_ls_matrix_type full
_refine_ls_number_parameters 650
_refine_ls_number_reflns 10291
_refine_ls_number_restraints 1
_refine_ls_restrained_S_all 1.022
_refine_ls_R_factor_all 0.0305
_refine_ls_R_factor_gt 0.0305
_refine_ls_shift/su_max 0.001
_refine_ls_shift/su_mean 0.000
_refine_ls_structure_factor_coef Fsqd
_refine_ls_weighting_details 'w=1/[\s^2^(Fo^2^)+(0.0651P)^2^+0.4838P] where P=(Fo^2^+2Fc^2^)/3'
_refine_ls_weighting_scheme calc
_refine_ls_wR_factor_gt 0.0819
_refine_ls_wR_factor_ref 0.0819
_reflns_Friedel_coverage 0.907
_reflns_Friedel_fraction_full 0.999
_reflns_Friedel_fraction_max 0.960
_reflns_number_gt 10287
_reflns_number_total 10291
_reflns_threshold_expression 'I > 2\s(I)'
_cod_data_source_file d1sc06908j2.cif
_cod_data_source_block 3a
_cod_depositor_comments 'Adding full bibliography for 1566308--1566315.cif.'
_cod_original_sg_symbol_H-M 'P 21'
_cod_database_code 1566313
_shelx_shelxl_version_number 2018/3
_shelx_space_group_comment
;
The symmetry employed for this shelxl refinement is uniquely defined
by the following loop, which should always be used as a source of
symmetry information in preference to the above space-group names.
They are only intended as comments.
;
_shelx_estimated_absorpt_t_min 0.636
_shelx_estimated_absorpt_t_max 0.760

loop_
_space_group_symop_operation_xyz
'x, y, z'
'-x, y+1/2, -z'

loop_
_atom_site_label
_atom_site_type_symbol
_atom_site_fract_x
_atom_site_fract_y
_atom_site_fract_z
_atom_site_U_iso_or_equiv
_atom_site_adp_type
_atom_site_occupancy
_atom_site_site_symmetry_order
_atom_site_calc_flag
_atom_site_refinement_flags_posn
_atom_site_refinement_flags_adp
_atom_site_refinement_flags_occupancy
_atom_site_disorder_assembly
_atom_site_disorder_group
B1 B 0.7139(2) 0.24341(15) 0.1094(2) 0.0157(5) Uani 1 1 d . . . . .
B2 B 0.5013(2) 0.23120(15) 0.2190(2) 0.0150(5) Uani 1 1 d . . . . .
B3 B 0.9775(2) 0.75336(15) 0.3937(2) 0.0159(5) Uani 1 1 d . . . . .
B4 B 0.7642(2) 0.76698(15) 0.2830(2) 0.0148(5) Uani 1 1 d . . . . .
C1_1 C 0.7775(2) 0.16741(13) 0.12778(19) 0.0155(4) Uani 1 1 d . . . . .
C2_1 C 0.7417(2) 0.10188(14) 0.0748(2) 0.0169(5) Uani 1 1 d . . . . .
H2_1 H 0.672829 0.102508 0.030702 0.020 Uiso 1 1 calc R U . . .
C3_1 C 0.8046(2) 0.03595(13) 0.0853(2) 0.0193(5) Uani 1 1 d . . . . .
H3_1 H 0.778016 -0.007878 0.049401 0.023 Uiso 1 1 calc R U . . .
C4_1 C 0.9066(2) 0.03421(14) 0.1486(2) 0.0215(5) Uani 1 1 d . . . . .
H4_1 H 0.950730 -0.010430 0.154413 0.026 Uiso 1 1 calc R U . . .
C5_1 C 0.9436(2) 0.09802(15) 0.2031(2) 0.0225(5) Uani 1 1 d . . . . .
H5_1 H 1.012494 0.096982 0.247031 0.027 Uiso 1 1 calc R U . . .
C6_1 C 0.8793(2) 0.16353(14) 0.1931(2) 0.0192(5) Uani 1 1 d . . . . .
H6_1 H 0.904901 0.206703 0.231319 0.023 Uiso 1 1 calc R U . . .
C1_2 C 0.74475(19) 0.31245(13) 0.1837(2) 0.0155(4) Uani 1 1 d . . . . .
C2_2 C 0.73771(19) 0.31389(14) 0.2996(2) 0.0167(4) Uani 1 1 d . . . . .
C3_2 C 0.7878(2) 0.37402(15) 0.3590(2) 0.0202(5) Uani 1 1 d . . . . .
H3_2 H 0.781902 0.375331 0.437074 0.024 Uiso 1 1 calc R U . . .
C4_2 C 0.8447(2) 0.43037(15) 0.3046(2) 0.0243(5) Uani 1 1 d . . . . .
H4_2 H 0.882015 0.468813 0.345347 0.029 Uiso 1 1 calc R U . . .
C5_2 C 0.8480(2) 0.43131(15) 0.1902(2) 0.0241(5) Uani 1 1 d . . . . .
H5_2 H 0.884869 0.471276 0.152639 0.029 Uiso 1 1 calc R U . . .
C6_2 C 0.7969(2) 0.37344(14) 0.1307(2) 0.0191(5) Uani 1 1 d . . . . .
H6_2 H 0.797449 0.375291 0.052392 0.023 Uiso 1 1 calc R U . . .
C1_3 C 0.6748(2) 0.25470(13) 0.35774(19) 0.0166(4) Uani 1 1 d . . . . .
S2_3 S 0.72601(6) 0.22447(4) 0.48423(5) 0.02333(14) Uani 1 1 d . . . . .
C3_3 C 0.6178(2) 0.15835(15) 0.4947(2) 0.0235(5) Uani 1 1 d . . . . .
H3_3 H 0.608383 0.125918 0.555857 0.028 Uiso 1 1 calc R U . . .
C4_3 C 0.5474(2) 0.15847(14) 0.4040(2) 0.0180(5) Uani 1 1 d . . . . .
H4_3 H 0.483956 0.124834 0.394698 0.022 Uiso 1 1 calc R U . . .
C5_3 C 0.5776(2) 0.21430(13) 0.32312(19) 0.0167(4) Uani 1 1 d . . . . .
C1_4 C 0.4333(2) 0.16669(13) 0.15927(19) 0.0162(4) Uani 1 1 d . . . . .
C2_4 C 0.3325(2) 0.18222(15) 0.0963(2) 0.0197(5) Uani 1 1 d . . . . .
H2_4 H 0.312080 0.232500 0.081834 0.024 Uiso 1 1 calc R U . . .
C3_4 C 0.2619(2) 0.12534(17) 0.0548(2) 0.0253(5) Uani 1 1 d . . . . .
H3_4 H 0.193418 0.136997 0.013688 0.030 Uiso 1 1 calc R U . . .
C4_4 C 0.2922(3) 0.05144(17) 0.0739(2) 0.0283(6) Uani 1 1 d . . . . .
H4_4 H 0.244249 0.012543 0.046021 0.034 Uiso 1 1 calc R U . . .
C5_4 C 0.3927(3) 0.03465(14) 0.1336(2) 0.0246(6) Uani 1 1 d . . . . .
H5_4 H 0.413944 -0.015774 0.145844 0.030 Uiso 1 1 calc R U . . .
C6_4 C 0.4625(2) 0.09172(14) 0.1758(2) 0.0184(5) Uani 1 1 d . . . . .
H6_4 H 0.531079 0.079562 0.216434 0.022 Uiso 1 1 calc R U . . .
C1_5 C 0.47301(19) 0.31463(13) 0.18985(19) 0.0152(4) Uani 1 1 d . . . . .
C2_5 C 0.4854(2) 0.34769(13) 0.0849(2) 0.0151(4) Uani 1 1 d . . . . .
C3_5 C 0.4416(2) 0.41972(13) 0.0663(2) 0.0166(4) Uani 1 1 d . . . . .
H3_5 H 0.449735 0.441731 -0.004480 0.020 Uiso 1 1 calc R U . . .
C4_5 C 0.3865(2) 0.45914(14) 0.1500(2) 0.0213(5) Uani 1 1 d . . . . .
H4_5 H 0.355822 0.507335 0.135896 0.026 Uiso 1 1 calc R U . . .
C5_5 C 0.3763(2) 0.42780(15) 0.2548(2) 0.0214(5) Uani 1 1 d . . . . .
H5_5 H 0.339482 0.454686 0.312600 0.026 Uiso 1 1 calc R U . . .
C6_5 C 0.4204(2) 0.35704(14) 0.2740(2) 0.0185(5) Uani 1 1 d . . . . .
H6_5 H 0.415015 0.336570 0.346054 0.022 Uiso 1 1 calc R U . . .
C1_6 C 0.5456(2) 0.30725(13) -0.00319(19) 0.0156(4) Uani 1 1 d . . . . .
S2_6 S 0.49537(5) 0.31618(3) -0.13671(5) 0.01873(12) Uani 1 1 d . . . . .
C3_6 C 0.5957(2) 0.25287(15) -0.1849(2) 0.0211(5) Uani 1 1 d . . . . .
H3_6 H 0.602837 0.238737 -0.260091 0.025 Uiso 1 1 calc R U . . .
C4_6 C 0.6636(2) 0.22555(14) -0.1021(2) 0.0187(5) Uani 1 1 d . . . . .
H4_6 H 0.722932 0.189364 -0.113517 0.022 Uiso 1 1 calc R U . . .
C5_6 C 0.6371(2) 0.25655(13) 0.00472(19) 0.0155(4) Uani 1 1 d . . . . .
C1_7 C 1.0413(2) 0.82908(13) 0.3705(2) 0.0170(4) Uani 1 1 d . . . . .
C2_7 C 1.0072(2) 0.89627(14) 0.4206(2) 0.0182(5) Uani 1 1 d . . . . .
H2_7 H 0.942803 0.896408 0.470070 0.022 Uiso 1 1 calc R U . . .
C3_7 C 1.0657(2) 0.96238(14) 0.3991(2) 0.0211(5) Uani 1 1 d . . . . .
H3_7 H 1.040617 1.007128 0.433354 0.025 Uiso 1 1 calc R U . . .
C4_7 C 1.1606(2) 0.96347(15) 0.3279(2) 0.0231(5) Uani 1 1 d . . . . .
H4_7 H 1.200558 1.008779 0.313446 0.028 Uiso 1 1 calc R U . . .
C5_7 C 1.1971(2) 0.89772(15) 0.2777(2) 0.0239(5) Uani 1 1 d . . . . .
H5_7 H 1.262243 0.897967 0.229079 0.029 Uiso 1 1 calc R U . . .
C6_7 C 1.1378(2) 0.83185(14) 0.2990(2) 0.0204(5) Uani 1 1 d . . . . .
H6_7 H 1.163295 0.787364 0.264252 0.024 Uiso 1 1 calc R U . . .
C1_8 C 0.9007(2) 0.74233(13) 0.4981(2) 0.0167(4) Uani 1 1 d . . . . .
C2_8 C 0.8078(2) 0.69280(14) 0.50718(19) 0.0160(4) Uani 1 1 d . . . . .
S3_8 S 0.75842(5) 0.68554(3) 0.64082(5) 0.01944(12) Uani 1 1 d . . . . .
C4_8 C 0.8605(2) 0.74829(16) 0.6878(2) 0.0224(5) Uani 1 1 d . . . . .
H4_8 H 0.868680 0.762932 0.762723 0.027 Uiso 1 1 calc R U . . .
C5_8 C 0.9281(2) 0.77430(15) 0.6040(2) 0.0200(5) Uani 1 1 d . . . . .
H5_8 H 0.988042 0.810308 0.614361 0.024 Uiso 1 1 calc R U . . .
C1_9 C 0.7445(2) 0.65271(13) 0.4200(2) 0.0160(4) Uani 1 1 d . . . . .
C2_9 C 0.7331(2) 0.68472(14) 0.3143(2) 0.0157(4) Uani 1 1 d . . . . .
C3_9 C 0.6761(2) 0.64331(14) 0.2317(2) 0.0193(5) Uani 1 1 d . . . . .
H3_9 H 0.671936 0.662897 0.159043 0.023 Uiso 1 1 calc R U . . .
C4_9 C 0.6258(2) 0.57470(14) 0.2534(2) 0.0223(5) Uani 1 1 d . . . . .
H4_9 H 0.585571 0.548520 0.196795 0.027 Uiso 1 1 calc R U . . .
C5_9 C 0.6347(2) 0.54450(14) 0.3586(2) 0.0217(5) Uani 1 1 d . . . . .
H5_9 H 0.598742 0.498045 0.374264 0.026 Uiso 1 1 calc R U . . .
C6_9 C 0.6959(2) 0.58186(13) 0.4411(2) 0.0161(4) Uani 1 1 d . . . . .
H6_9 H 0.705003 0.559686 0.511718 0.019 Uiso 1 1 calc R U . . .
C1_10 C 0.6981(2) 0.83308(13) 0.34026(19) 0.0156(4) Uani 1 1 d . . . . .
C2_10 C 0.5943(2) 0.81992(15) 0.40019(19) 0.0185(5) Uani 1 1 d . . . . .
H2_10 H 0.570346 0.770194 0.414026 0.022 Uiso 1 1 calc R U . . .
C3_10 C 0.5265(2) 0.87840(16) 0.4393(2) 0.0240(5) Uani 1 1 d . . . . .
H3_10 H 0.455685 0.868435 0.477522 0.029 Uiso 1 1 calc R U . . .
C4_10 C 0.5623(3) 0.95170(16) 0.4226(2) 0.0261(6) Uani 1 1 d . . . . .
H4_10 H 0.515793 0.991664 0.449128 0.031 Uiso 1 1 calc R U . . .
C5_10 C 0.6658(3) 0.96610(14) 0.3672(2) 0.0232(5) Uani 1 1 d . . . . .
H5_10 H 0.691504 1.015922 0.357450 0.028 Uiso 1 1 calc R U . . .
C6_10 C 0.7322(2) 0.90742(13) 0.3257(2) 0.0175(5) Uani 1 1 d . . . . .
H6_10 H 0.802307 0.917990 0.286690 0.021 Uiso 1 1 calc R U . . .
C1_11 C 0.8413(2) 0.78196(13) 0.17915(19) 0.0158(4) Uani 1 1 d . . . . .
C2_11 C 0.9374(2) 0.74000(14) 0.1463(2) 0.0174(4) Uani 1 1 d . . . . .
S3_11 S 0.99223(6) 0.77005(4) 0.02162(5) 0.02422(14) Uani 1 1 d . . . . .
C4_11 C 0.8860(3) 0.83768(15) 0.0088(2) 0.0242(5) Uani 1 1 d . . . . .
H4_11 H 0.878723 0.870364 -0.052419 0.029 Uiso 1 1 calc R U . . .
C5_11 C 0.8143(2) 0.83792(13) 0.0978(2) 0.0175(4) Uani 1 1 d . . . . .
H5_11 H 0.751504 0.872117 0.105832 0.021 Uiso 1 1 calc R U . . .
C1_12 C 0.9963(2) 0.67977(13) 0.2060(2) 0.0170(4) Uani 1 1 d . . . . .
C2_12 C 1.0061(2) 0.68300(13) 0.3218(2) 0.0163(4) Uani 1 1 d . . . . .
C3_12 C 1.0550(2) 0.62083(14) 0.3759(2) 0.0196(5) Uani 1 1 d . . . . .
H3_12 H 1.057881 0.620132 0.454168 0.023 Uiso 1 1 calc R U . . .
C4_12 C 1.0991(2) 0.56044(15) 0.3172(3) 0.0248(5) Uani 1 1 d . . . . .
H4_12 H 1.133321 0.519722 0.355411 0.030 Uiso 1 1 calc R U . . .
C5_12 C 1.0929(2) 0.55986(15) 0.2033(3) 0.0259(6) Uani 1 1 d . . . . .
H5_12 H 1.124781 0.519258 0.163149 0.031 Uiso 1 1 calc R U . . .
C6_12 C 1.0414(2) 0.61730(15) 0.1484(2) 0.0223(5) Uani 1 1 d . . . . .
H6_12 H 1.035386 0.615542 0.070339 0.027 Uiso 1 1 calc R U . . .

loop_
_atom_site_aniso_label
_atom_site_aniso_U_11
_atom_site_aniso_U_22
_atom_site_aniso_U_33
_atom_site_aniso_U_23
_atom_site_aniso_U_13
_atom_site_aniso_U_12
B1 0.0149(11) 0.0162(12) 0.0159(12) 0.0003(9) 0.0022(9) -0.0011(9)
B2 0.0143(11) 0.0171(12) 0.0136(11) 0.0002(9) 0.0027(9) 0.0006(9)
B3 0.0150(11) 0.0160(12) 0.0167(12) -0.0006(10) -0.0008(9) -0.0002(9)
B4 0.0148(11) 0.0145(12) 0.0150(11) 0.0009(10) -0.0017(9) -0.0006(9)
C1_1 0.0157(10) 0.0160(11) 0.0149(10) 0.0010(8) 0.0016(9) -0.0002(8)
C2_1 0.0165(11) 0.0176(11) 0.0166(11) -0.0007(9) 0.0005(9) -0.0012(9)
C3_1 0.0241(12) 0.0140(11) 0.0199(12) 0.0003(9) 0.0038(10) -0.0012(9)
C4_1 0.0226(12) 0.0148(11) 0.0270(13) 0.0052(10) 0.0020(10) 0.0037(9)
C5_1 0.0206(12) 0.0202(12) 0.0269(13) 0.0056(10) -0.0047(10) 0.0013(10)
C6_1 0.0173(11) 0.0175(11) 0.0226(12) -0.0004(9) -0.0027(9) -0.0008(9)
C1_2 0.0114(10) 0.0149(11) 0.0202(11) 0.0002(9) -0.0026(8) 0.0027(8)
C2_2 0.0122(10) 0.0167(11) 0.0213(11) -0.0017(9) -0.0033(8) 0.0030(8)
C3_2 0.0173(11) 0.0233(12) 0.0199(11) -0.0089(10) -0.0049(9) 0.0023(9)
C4_2 0.0200(12) 0.0187(12) 0.0341(14) -0.0081(10) -0.0055(10) -0.0001(9)
C5_2 0.0211(12) 0.0168(11) 0.0345(14) 0.0001(10) -0.0012(11) -0.0019(9)
C6_2 0.0161(11) 0.0173(11) 0.0238(12) 0.0012(10) 0.0002(9) 0.0010(9)
C1_3 0.0177(10) 0.0179(11) 0.0142(10) -0.0033(9) -0.0024(8) 0.0043(9)
S2_3 0.0266(3) 0.0251(3) 0.0182(3) 0.0010(2) -0.0077(2) 0.0012(2)
C3_3 0.0289(13) 0.0227(12) 0.0189(12) 0.0040(10) -0.0024(10) 0.0024(10)
C4_3 0.0191(11) 0.0169(11) 0.0180(11) 0.0016(9) 0.0004(9) 0.0036(9)
C5_3 0.0188(11) 0.0159(10) 0.0155(10) 0.0004(9) 0.0014(9) 0.0032(9)
C1_4 0.0190(11) 0.0174(11) 0.0122(10) -0.0005(8) 0.0025(8) -0.0012(8)
C2_4 0.0211(11) 0.0215(12) 0.0166(11) 0.0004(9) -0.0001(9) -0.0013(10)
C3_4 0.0248(13) 0.0335(14) 0.0177(11) -0.0002(10) -0.0037(10) -0.0084(11)
C4_4 0.0332(15) 0.0285(14) 0.0233(13) -0.0056(11) 0.0031(11) -0.0144(12)
C5_4 0.0318(14) 0.0169(12) 0.0251(13) -0.0023(10) 0.0121(11) -0.0041(10)
C6_4 0.0189(11) 0.0177(12) 0.0185(11) 0.0008(9) 0.0053(9) 0.0002(9)
C1_5 0.0137(10) 0.0151(10) 0.0168(11) -0.0016(9) -0.0026(8) -0.0008(8)
C2_5 0.0128(10) 0.0152(10) 0.0172(11) -0.0015(9) -0.0027(8) -0.0005(8)
C3_5 0.0174(11) 0.0155(11) 0.0170(11) 0.0027(9) -0.0025(9) 0.0006(9)
C4_5 0.0202(11) 0.0164(11) 0.0272(13) -0.0023(10) -0.0029(10) 0.0029(9)
C5_5 0.0218(12) 0.0198(12) 0.0227(12) -0.0045(10) 0.0005(10) 0.0023(9)
C6_5 0.0191(11) 0.0197(11) 0.0168(11) -0.0020(9) -0.0005(9) -0.0010(9)
C1_6 0.0143(10) 0.0180(11) 0.0146(10) 0.0021(9) -0.0005(8) -0.0009(8)
S2_6 0.0188(3) 0.0231(3) 0.0143(2) 0.0010(2) -0.0019(2) 0.0018(2)
C3_6 0.0203(11) 0.0253(12) 0.0175(11) -0.0030(10) 0.0012(9) -0.0009(9)
C4_6 0.0172(10) 0.0218(12) 0.0172(11) -0.0015(9) 0.0020(9) -0.0010(9)
C5_6 0.0149(10) 0.0156(11) 0.0160(11) -0.0009(9) 0.0009(8) -0.0016(8)
C1_7 0.0160(10) 0.0172(11) 0.0178(11) -0.0005(9) -0.0009(9) -0.0015(9)
C2_7 0.0165(11) 0.0207(12) 0.0173(11) -0.0002(9) -0.0017(9) 0.0012(9)
C3_7 0.0276(12) 0.0142(11) 0.0215(12) -0.0017(9) -0.0056(10) 0.0031(9)
C4_7 0.0257(13) 0.0174(11) 0.0260(13) 0.0037(10) -0.0049(10) -0.0052(10)
C5_7 0.0219(12) 0.0229(12) 0.0268(13) 0.0007(10) 0.0034(10) -0.0054(10)
C6_7 0.0186(11) 0.0189(12) 0.0238(12) -0.0002(9) 0.0022(9) -0.0014(9)
C1_8 0.0163(10) 0.0171(11) 0.0166(11) 0.0010(8) -0.0018(8) -0.0001(9)
C2_8 0.0156(10) 0.0192(11) 0.0131(10) 0.0021(9) 0.0023(8) 0.0020(9)
S3_8 0.0189(3) 0.0243(3) 0.0151(3) 0.0006(2) 0.0021(2) -0.0020(2)
C4_8 0.0212(11) 0.0288(13) 0.0173(11) -0.0024(10) -0.0018(9) -0.0005(10)
C5_8 0.0176(11) 0.0246(12) 0.0178(11) -0.0019(9) -0.0009(9) -0.0001(10)
C1_9 0.0149(10) 0.0149(11) 0.0181(11) 0.0002(9) 0.0026(9) 0.0014(9)
C2_9 0.0150(10) 0.0150(10) 0.0172(10) -0.0016(9) 0.0028(8) -0.0002(9)
C3_9 0.0206(11) 0.0184(11) 0.0187(11) -0.0021(9) 0.0007(9) -0.0008(9)
C4_9 0.0233(12) 0.0180(11) 0.0257(13) -0.0051(10) 0.0005(10) -0.0038(10)
C5_9 0.0218(12) 0.0152(11) 0.0281(13) -0.0030(10) 0.0063(10) -0.0030(9)
C6_9 0.0174(10) 0.0124(10) 0.0185(11) 0.0004(8) 0.0051(8) -0.0004(9)
C1_10 0.0176(11) 0.0172(11) 0.0120(10) 0.0004(8) -0.0021(8) 0.0014(9)
C2_10 0.0203(11) 0.0199(11) 0.0152(10) 0.0017(9) 0.0014(9) 0.0018(10)
C3_10 0.0245(13) 0.0286(14) 0.0187(12) 0.0024(10) 0.0062(10) 0.0063(11)
C4_10 0.0324(14) 0.0223(13) 0.0238(13) -0.0012(10) 0.0052(11) 0.0109(11)
C5_10 0.0320(14) 0.0145(11) 0.0230(12) -0.0006(10) 0.0023(10) 0.0050(10)
C6_10 0.0189(11) 0.0182(12) 0.0154(10) 0.0003(9) -0.0008(9) 0.0011(9)
C1_11 0.0179(11) 0.0142(10) 0.0153(10) -0.0003(9) -0.0001(8) -0.0017(9)
C2_11 0.0198(11) 0.0164(10) 0.0160(11) -0.0020(8) 0.0026(9) -0.0036(9)
S3_11 0.0284(3) 0.0238(3) 0.0205(3) -0.0007(2) 0.0099(2) -0.0004(2)
C4_11 0.0341(14) 0.0209(12) 0.0178(12) 0.0030(10) 0.0053(10) -0.0027(10)
C5_11 0.0213(11) 0.0142(10) 0.0172(11) 0.0003(9) 0.0006(9) -0.0023(9)
C1_12 0.0145(10) 0.0137(10) 0.0230(11) -0.0009(9) 0.0030(9) -0.0021(8)
C2_12 0.0133(10) 0.0150(10) 0.0207(11) -0.0005(9) 0.0027(8) -0.0023(9)
C3_12 0.0170(11) 0.0164(11) 0.0253(12) 0.0015(10) 0.0012(9) -0.0030(9)
C4_12 0.0188(12) 0.0175(12) 0.0382(15) 0.0004(11) 0.0019(11) 0.0008(9)
C5_12 0.0218(12) 0.0178(12) 0.0382(15) -0.0062(11) 0.0071(11) -0.0001(9)
C6_12 0.0159(11) 0.0270(13) 0.0241(12) -0.0133(10) 0.0065(10) -0.0050(9)

loop_
_atom_type_symbol
_atom_type_description
_atom_type_scat_dispersion_real
_atom_type_scat_dispersion_imag
_atom_type_scat_source
C C 0.0181 0.0091 'International Tables Vol C Tables 4.2.6.8 and 6.1.1.4'
H H 0.0000 0.0000 'International Tables Vol C Tables 4.2.6.8 and 6.1.1.4'
B B 0.0090 0.0039 'International Tables Vol C Tables 4.2.6.8 and 6.1.1.4'
S S 0.3331 0.5567 'International Tables Vol C Tables 4.2.6.8 and 6.1.1.4'

loop_
_exptl_crystal_face_index_h
_exptl_crystal_face_index_k
_exptl_crystal_face_index_l
_exptl_crystal_face_perp_dist
2 -2 -1 0.0788
1 2 -1 0.1058
-1 -2 1 0.1045
0 -1 0 0.0577
0 1 0 0.0781
-2 -1 1 0.0981
1 -2 -1 0.0738
1 -1 -1 0.0926
-1 1 1 0.0918
0 -2 -1 0.0769
-2 0 1 0.0889
-1 -2 -1 0.0852
1 2 1 0.1049
0 1 1 0.1111
2 1 0 0.0964
-2 -2 -1 0.0958
1 0 1 0.1033
-1 0 -1 0.0992
0 0 1 0.1134
0 0 -1 0.1275
-1 0 2 0.0941
-2 1 -2 0.0997
2 -1 2 0.1000
-1 2 -1 0.0965
-1 4 0 0.0676
3 5 -1 0.0768
0 5 1 0.0778
-2 1 4 0.0909

loop_
_geom_angle_atom_site_label_1
_geom_angle_atom_site_label_2
_geom_angle_atom_site_label_3
_geom_angle
_geom_angle_site_symmetry_1
_geom_angle_site_symmetry_3
_geom_angle_publ_flag
C5_6 B1 C1_1 120.6(2) . . ?
C5_6 B1 C1_2 118.1(2) . . ?
C1_1 B1 C1_2 120.3(2) . . ?
C5_3 B2 C1_4 120.2(2) . . ?
C5_3 B2 C1_5 118.7(2) . . ?
C1_4 B2 C1_5 119.9(2) . . ?
C1_8 B3 C1_7 121.3(2) . . ?
C1_8 B3 C2_12 117.9(2) . . ?
C1_7 B3 C2_12 120.1(2) . . ?
C1_11 B4 C2_9 119.1(2) . . ?
C1_11 B4 C1_10 119.9(2) . . ?
C2_9 B4 C1_10 119.8(2) . . ?
C2_1 C1_1 C6_1 117.1(2) . . ?
C2_1 C1_1 B1 122.3(2) . . ?
C6_1 C1_1 B1 120.5(2) . . ?
C3_1 C2_1 C1_1 121.5(2) . . ?
C3_1 C2_1 H2_1 119.2 . . ?
C1_1 C2_1 H2_1 119.2 . . ?
C2_1 C3_1 C4_1 120.0(2) . . ?
C2_1 C3_1 H3_1 120.0 . . ?
C4_1 C3_1 H3_1 120.0 . . ?
C5_1 C4_1 C3_1 119.7(2) . . ?
C5_1 C4_1 H4_1 120.1 . . ?
C3_1 C4_1 H4_1 120.1 . . ?
C4_1 C5_1 C6_1 119.9(2) . . ?
C4_1 C5_1 H5_1 120.1 . . ?
C6_1 C5_1 H5_1 120.1 . . ?
C5_1 C6_1 C1_1 121.7(2) . . ?
C5_1 C6_1 H6_1 119.2 . . ?
C1_1 C6_1 H6_1 119.2 . . ?
C6_2 C1_2 C2_2 117.9(2) . . ?
C6_2 C1_2 B1 116.7(2) . . ?
C2_2 C1_2 B1 125.0(2) . . ?
C1_2 C2_2 C3_2 119.8(2) . . ?
C1_2 C2_2 C1_3 119.7(2) . . ?
C3_2 C2_2 C1_3 120.5(2) . . ?
C4_2 C3_2 C2_2 120.6(2) . . ?
C4_2 C3_2 H3_2 119.7 . . ?
C2_2 C3_2 H3_2 119.7 . . ?
C3_2 C4_2 C5_2 120.2(2) . . ?
C3_2 C4_2 H4_2 119.9 . . ?
C5_2 C4_2 H4_2 119.9 . . ?
C4_2 C5_2 C6_2 119.8(3) . . ?
C4_2 C5_2 H5_2 120.1 . . ?
C6_2 C5_2 H5_2 120.1 . . ?
C5_2 C6_2 C1_2 121.5(2) . . ?
C5_2 C6_2 H6_2 119.2 . . ?
C1_2 C6_2 H6_2 119.2 . . ?
C5_3 C1_3 C2_2 128.7(2) . . ?
C5_3 C1_3 S2_3 111.83(19) . . ?
C2_2 C1_3 S2_3 119.36(18) . . ?
C3_3 S2_3 C1_3 92.36(12) . . ?
C4_3 C3_3 S2_3 111.3(2) . . ?
C4_3 C3_3 H3_3 124.4 . . ?
S2_3 C3_3 H3_3 124.4 . . ?
C3_3 C4_3 C5_3 114.1(2) . . ?
C3_3 C4_3 H4_3 123.0 . . ?
C5_3 C4_3 H4_3 123.0 . . ?
C1_3 C5_3 C4_3 110.4(2) . . ?
C1_3 C5_3 B2 125.9(2) . . ?
C4_3 C5_3 B2 123.4(2) . . ?
C6_4 C1_4 C2_4 117.5(2) . . ?
C6_4 C1_4 B2 121.8(2) . . ?
C2_4 C1_4 B2 120.4(2) . . ?
C3_4 C2_4 C1_4 121.4(2) . . ?
C3_4 C2_4 H2_4 119.3 . . ?
C1_4 C2_4 H2_4 119.3 . . ?
C4_4 C3_4 C2_4 119.7(3) . . ?
C4_4 C3_4 H3_4 120.1 . . ?
C2_4 C3_4 H3_4 120.1 . . ?
C5_4 C4_4 C3_4 119.9(2) . . ?
C5_4 C4_4 H4_4 120.0 . . ?
C3_4 C4_4 H4_4 120.0 . . ?
C4_4 C5_4 C6_4 120.1(2) . . ?
C4_4 C5_4 H5_4 119.9 . . ?
C6_4 C5_4 H5_4 119.9 . . ?
C5_4 C6_4 C1_4 121.3(2) . . ?
C5_4 C6_4 H6_4 119.4 . . ?
C1_4 C6_4 H6_4 119.4 . . ?
C6_5 C1_5 C2_5 118.0(2) . . ?
C6_5 C1_5 B2 116.1(2) . . ?
C2_5 C1_5 B2 125.6(2) . . ?
C3_5 C2_5 C1_5 119.7(2) . . ?
C3_5 C2_5 C1_6 120.5(2) . . ?
C1_5 C2_5 C1_6 119.8(2) . . ?
C4_5 C3_5 C2_5 120.9(2) . . ?
C4_5 C3_5 H3_5 119.5 . . ?
C2_5 C3_5 H3_5 119.5 . . ?
C3_5 C4_5 C5_5 119.9(2) . . ?
C3_5 C4_5 H4_5 120.1 . . ?
C5_5 C4_5 H4_5 120.1 . . ?
C6_5 C5_5 C4_5 119.5(2) . . ?
C6_5 C5_5 H5_5 120.3 . . ?
C4_5 C5_5 H5_5 120.3 . . ?
C5_5 C6_5 C1_5 122.0(2) . . ?
C5_5 C6_5 H6_5 119.0 . . ?
C1_5 C6_5 H6_5 119.0 . . ?
C5_6 C1_6 C2_5 129.0(2) . . ?
C5_6 C1_6 S2_6 111.99(17) . . ?
C2_5 C1_6 S2_6 118.87(17) . . ?
C3_6 S2_6 C1_6 92.13(12) . . ?
C4_6 C3_6 S2_6 111.56(19) . . ?
C4_6 C3_6 H3_6 124.2 . . ?
S2_6 C3_6 H3_6 124.2 . . ?
C3_6 C4_6 C5_6 113.8(2) . . ?
C3_6 C4_6 H4_6 123.1 . . ?
C5_6 C4_6 H4_6 123.1 . . ?
C1_6 C5_6 C4_6 110.5(2) . . ?
C1_6 C5_6 B1 125.2(2) . . ?
C4_6 C5_6 B1 123.7(2) . . ?
C6_7 C1_7 C2_7 117.0(2) . . ?
C6_7 C1_7 B3 120.4(2) . . ?
C2_7 C1_7 B3 122.6(2) . . ?
C3_7 C2_7 C1_7 121.3(2) . . ?
C3_7 C2_7 H2_7 119.3 . . ?
C1_7 C2_7 H2_7 119.3 . . ?
C4_7 C3_7 C2_7 120.4(2) . . ?
C4_7 C3_7 H3_7 119.8 . . ?
C2_7 C3_7 H3_7 119.8 . . ?
C3_7 C4_7 C5_7 119.6(2) . . ?
C3_7 C4_7 H4_7 120.2 . . ?
C5_7 C4_7 H4_7 120.2 . . ?
C6_7 C5_7 C4_7 119.7(2) . . ?
C6_7 C5_7 H5_7 120.1 . . ?
C4_7 C5_7 H5_7 120.1 . . ?
C5_7 C6_7 C1_7 121.9(2) . . ?
C5_7 C6_7 H6_7 119.0 . . ?
C1_7 C6_7 H6_7 119.0 . . ?
C2_8 C1_8 C5_8 110.5(2) . . ?
C2_8 C1_8 B3 125.3(2) . . ?
C5_8 C1_8 B3 123.6(2) . . ?
C1_8 C2_8 C1_9 129.2(2) . . ?
C1_8 C2_8 S3_8 111.99(18) . . ?
C1_9 C2_8 S3_8 118.58(18) . . ?
C4_8 S3_8 C2_8 92.25(12) . . ?
C5_8 C4_8 S3_8 111.3(2) . . ?
C5_8 C4_8 H4_8 124.3 . . ?
S3_8 C4_8 H4_8 124.3 . . ?
C4_8 C5_8 C1_8 114.0(2) . . ?
C4_8 C5_8 H5_8 123.0 . . ?
C1_8 C5_8 H5_8 123.0 . . ?
C2_9 C1_9 C6_9 119.8(2) . . ?
C2_9 C1_9 C2_8 119.9(2) . . ?
C6_9 C1_9 C2_8 120.3(2) . . ?
C3_9 C2_9 C1_9 118.2(2) . . ?
C3_9 C2_9 B4 115.6(2) . . ?
C1_9 C2_9 B4 125.7(2) . . ?
C4_9 C3_9 C2_9 121.8(2) . . ?
C4_9 C3_9 H3_9 119.1 . . ?
C2_9 C3_9 H3_9 119.1 . . ?
C3_9 C4_9 C5_9 119.5(2) . . ?
C3_9 C4_9 H4_9 120.2 . . ?
C5_9 C4_9 H4_9 120.2 . . ?
C4_9 C5_9 C6_9 120.5(2) . . ?
C4_9 C5_9 H5_9 119.8 . . ?
C6_9 C5_9 H5_9 119.8 . . ?
C5_9 C6_9 C1_9 120.1(2) . . ?
C5_9 C6_9 H6_9 119.9 . . ?
C1_9 C6_9 H6_9 119.9 . . ?
C6_10 C1_10 C2_10 117.3(2) . . ?
C6_10 C1_10 B4 122.1(2) . . ?
C2_10 C1_10 B4 120.4(2) . . ?
C3_10 C2_10 C1_10 121.2(2) . . ?
C3_10 C2_10 H2_10 119.4 . . ?
C1_10 C2_10 H2_10 119.4 . . ?
C2_10 C3_10 C4_10 120.1(2) . . ?
C2_10 C3_10 H3_10 119.9 . . ?
C4_10 C3_10 H3_10 119.9 . . ?
C5_10 C4_10 C3_10 119.8(2) . . ?
C5_10 C4_10 H4_10 120.1 . . ?
C3_10 C4_10 H4_10 120.1 . . ?
C4_10 C5_10 C6_10 119.9(2) . . ?
C4_10 C5_10 H5_10 120.0 . . ?
C6_10 C5_10 H5_10 120.0 . . ?
C5_10 C6_10 C1_10 121.6(2) . . ?
C5_10 C6_10 H6_10 119.2 . . ?
C1_10 C6_10 H6_10 119.2 . . ?
C2_11 C1_11 C5_11 110.5(2) . . ?
C2_11 C1_11 B4 125.7(2) . . ?
C5_11 C1_11 B4 123.5(2) . . ?
C1_11 C2_11 C1_12 128.4(2) . . ?
C1_11 C2_11 S3_11 111.67(19) . . ?
C1_12 C2_11 S3_11 119.86(18) . . ?
C4_11 S3_11 C2_11 92.51(12) . . ?
C5_11 C4_11 S3_11 110.9(2) . . ?
C5_11 C4_11 H4_11 124.6 . . ?
S3_11 C4_11 H4_11 124.6 . . ?
C4_11 C5_11 C1_11 114.5(2) . . ?
C4_11 C5_11 H5_11 122.8 . . ?
C1_11 C5_11 H5_11 122.8 . . ?
C2_12 C1_12 C6_12 119.7(2) . . ?
C2_12 C1_12 C2_11 119.8(2) . . ?
C6_12 C1_12 C2_11 120.5(2) . . ?
C1_12 C2_12 C3_12 117.5(2) . . ?
C1_12 C2_12 B3 124.8(2) . . ?
C3_12 C2_12 B3 117.5(2) . . ?
C4_12 C3_12 C2_12 121.5(2) . . ?
C4_12 C3_12 H3_12 119.2 . . ?
C2_12 C3_12 H3_12 119.2 . . ?
C5_12 C4_12 C3_12 119.9(3) . . ?
C5_12 C4_12 H4_12 120.1 . . ?
C3_12 C4_12 H4_12 120.1 . . ?
C6_12 C5_12 C4_12 120.2(2) . . ?
C6_12 C5_12 H5_12 119.9 . . ?
C4_12 C5_12 H5_12 119.9 . . ?
C5_12 C6_12 C1_12 121.1(2) . . ?
C5_12 C6_12 H6_12 119.4 . . ?
C1_12 C6_12 H6_12 119.4 . . ?

loop_
_geom_bond_atom_site_label_1
_geom_bond_atom_site_label_2
_geom_bond_distance
_geom_bond_site_symmetry_2
_geom_bond_publ_flag
B1 C5_6 1.559(3) . ?
B1 C1_1 1.563(3) . ?
B1 C1_2 1.574(3) . ?
B2 C5_3 1.562(3) . ?
B2 C1_4 1.572(3) . ?
B2 C1_5 1.575(4) . ?
B3 C1_8 1.555(3) . ?
B3 C1_7 1.569(3) . ?
B3 C2_12 1.571(3) . ?
B4 C1_11 1.562(3) . ?
B4 C2_9 1.568(3) . ?
B4 C1_10 1.571(3) . ?
C1_1 C2_1 1.403(3) . ?
C1_1 C6_1 1.407(3) . ?
C2_1 C3_1 1.392(3) . ?
C2_1 H2_1 0.9500 . ?
C3_1 C4_1 1.394(4) . ?
C3_1 H3_1 0.9500 . ?
C4_1 C5_1 1.389(4) . ?
C4_1 H4_1 0.9500 . ?
C5_1 C6_1 1.393(4) . ?
C5_1 H5_1 0.9500 . ?
C6_1 H6_1 0.9500 . ?
C1_2 C6_2 1.404(3) . ?
C1_2 C2_2 1.409(3) . ?
C2_2 C3_2 1.419(3) . ?
C2_2 C1_3 1.465(3) . ?
C3_2 C4_2 1.373(4) . ?
C3_2 H3_2 0.9500 . ?
C4_2 C5_2 1.387(4) . ?
C4_2 H4_2 0.9500 . ?
C5_2 C6_2 1.394(4) . ?
C5_2 H5_2 0.9500 . ?
C6_2 H6_2 0.9500 . ?
C1_3 C5_3 1.391(3) . ?
C1_3 S2_3 1.728(2) . ?
S2_3 C3_3 1.720(3) . ?
C3_3 C4_3 1.361(4) . ?
C3_3 H3_3 0.9500 . ?
C4_3 C5_3 1.446(3) . ?
C4_3 H4_3 0.9500 . ?
C1_4 C6_4 1.403(3) . ?
C1_4 C2_4 1.408(3) . ?
C2_4 C3_4 1.396(4) . ?
C2_4 H2_4 0.9500 . ?
C3_4 C4_4 1.392(4) . ?
C3_4 H3_4 0.9500 . ?
C4_4 C5_4 1.389(4) . ?
C4_4 H4_4 0.9500 . ?
C5_4 C6_4 1.396(4) . ?
C5_4 H5_4 0.9500 . ?
C6_4 H6_4 0.9500 . ?
C1_5 C6_5 1.410(3) . ?
C1_5 C2_5 1.412(3) . ?
C2_5 C3_5 1.406(3) . ?
C2_5 C1_6 1.464(3) . ?
C3_5 C4_5 1.390(4) . ?
C3_5 H3_5 0.9500 . ?
C4_5 C5_5 1.396(4) . ?
C4_5 H4_5 0.9500 . ?
C5_5 C6_5 1.388(4) . ?
C5_5 H5_5 0.9500 . ?
C6_5 H6_5 0.9500 . ?
C1_6 C5_6 1.390(3) . ?
C1_6 S2_6 1.724(2) . ?
S2_6 C3_6 1.718(3) . ?
C3_6 C4_6 1.359(4) . ?
C3_6 H3_6 0.9500 . ?
C4_6 C5_6 1.443(3) . ?
C4_6 H4_6 0.9500 . ?
C1_7 C6_7 1.405(3) . ?
C1_7 C2_7 1.407(3) . ?
C2_7 C3_7 1.389(4) . ?
C2_7 H2_7 0.9500 . ?
C3_7 C4_7 1.388(4) . ?
C3_7 H3_7 0.9500 . ?
C4_7 C5_7 1.394(4) . ?
C4_7 H4_7 0.9500 . ?
C5_7 C6_7 1.389(4) . ?
C5_7 H5_7 0.9500 . ?
C6_7 H6_7 0.9500 . ?
C1_8 C2_8 1.390(3) . ?
C1_8 C5_8 1.441(3) . ?
C2_8 C1_9 1.468(3) . ?
C2_8 S3_8 1.722(2) . ?
S3_8 C4_8 1.719(3) . ?
C4_8 C5_8 1.361(4) . ?
C4_8 H4_8 0.9500 . ?
C5_8 H5_8 0.9500 . ?
C1_9 C2_9 1.412(3) . ?
C1_9 C6_9 1.413(3) . ?
C2_9 C3_9 1.407(3) . ?
C3_9 C4_9 1.386(4) . ?
C3_9 H3_9 0.9500 . ?
C4_9 C5_9 1.390(4) . ?
C4_9 H4_9 0.9500 . ?
C5_9 C6_9 1.393(4) . ?
C5_9 H5_9 0.9500 . ?
C6_9 H6_9 0.9500 . ?
C1_10 C6_10 1.404(3) . ?
C1_10 C2_10 1.411(3) . ?
C2_10 C3_10 1.390(4) . ?
C2_10 H2_10 0.9500 . ?
C3_10 C4_10 1.395(4) . ?
C3_10 H3_10 0.9500 . ?
C4_10 C5_10 1.385(4) . ?
C4_10 H4_10 0.9500 . ?
C5_10 C6_10 1.394(3) . ?
C5_10 H5_10 0.9500 . ?
C6_10 H6_10 0.9500 . ?
C1_11 C2_11 1.391(3) . ?
C1_11 C5_11 1.442(3) . ?
C2_11 C1_12 1.466(3) . ?
C2_11 S3_11 1.724(2) . ?
S3_11 C4_11 1.724(3) . ?
C4_11 C5_11 1.356(4) . ?
C4_11 H4_11 0.9500 . ?
C5_11 H5_11 0.9500 . ?
C1_12 C2_12 1.409(3) . ?
C1_12 C6_12 1.419(3) . ?
C2_12 C3_12 1.411(3) . ?
C3_12 C4_12 1.393(4) . ?
C3_12 H3_12 0.9500 . ?
C4_12 C5_12 1.384(4) . ?
C4_12 H4_12 0.9500 . ?
C5_12 C6_12 1.362(4) . ?
C5_12 H5_12 0.9500 . ?
C6_12 H6_12 0.9500 . ?

loop_
_geom_torsion_atom_site_label_1
_geom_torsion_atom_site_label_2
_geom_torsion_atom_site_label_3
_geom_torsion_atom_site_label_4
_geom_torsion
_geom_torsion_site_symmetry_1
_geom_torsion_site_symmetry_2
_geom_torsion_site_symmetry_3
_geom_torsion_site_symmetry_4
_geom_torsion_publ_flag
C5_6 B1 C1_1 C2_1 -20.8(3) . . . . ?
C1_2 B1 C1_1 C2_1 170.7(2) . . . . ?
C5_6 B1 C1_1 C6_1 154.6(2) . . . . ?
C1_2 B1 C1_1 C6_1 -13.9(3) . . . . ?
C6_1 C1_1 C2_1 C3_1 -0.6(4) . . . . ?
B1 C1_1 C2_1 C3_1 174.9(2) . . . . ?
C1_1 C2_1 C3_1 C4_1 -0.8(4) . . . . ?
C2_1 C3_1 C4_1 C5_1 1.5(4) . . . . ?
C3_1 C4_1 C5_1 C6_1 -0.8(4) . . . . ?
C4_1 C5_1 C6_1 C1_1 -0.7(4) . . . . ?
C2_1 C1_1 C6_1 C5_1 1.4(4) . . . . ?
B1 C1_1 C6_1 C5_1 -174.3(2) . . . . ?
C5_6 B1 C1_2 C6_2 -53.9(3) . . . . ?
C1_1 B1 C1_2 C6_2 114.8(2) . . . . ?
C5_6 B1 C1_2 C2_2 134.5(2) . . . . ?
C1_1 B1 C1_2 C2_2 -56.8(3) . . . . ?
C6_2 C1_2 C2_2 C3_2 -3.1(3) . . . . ?
B1 C1_2 C2_2 C3_2 168.4(2) . . . . ?
C6_2 C1_2 C2_2 C1_3 174.6(2) . . . . ?
B1 C1_2 C2_2 C1_3 -13.9(3) . . . . ?
C1_2 C2_2 C3_2 C4_2 -1.0(4) . . . . ?
C1_3 C2_2 C3_2 C4_2 -178.7(2) . . . . ?
C2_2 C3_2 C4_2 C5_2 3.8(4) . . . . ?
C3_2 C4_2 C5_2 C6_2 -2.3(4) . . . . ?
C4_2 C5_2 C6_2 C1_2 -1.9(4) . . . . ?
C2_2 C1_2 C6_2 C5_2 4.6(3) . . . . ?
B1 C1_2 C6_2 C5_2 -167.7(2) . . . . ?
C1_2 C2_2 C1_3 C5_3 -32.1(4) . . . . ?
C3_2 C2_2 C1_3 C5_3 145.6(3) . . . . ?
C1_2 C2_2 C1_3 S2_3 144.63(19) . . . . ?
C3_2 C2_2 C1_3 S2_3 -37.7(3) . . . . ?
C5_3 C1_3 S2_3 C3_3 -0.83(19) . . . . ?
C2_2 C1_3 S2_3 C3_3 -178.1(2) . . . . ?
C1_3 S2_3 C3_3 C4_3 1.3(2) . . . . ?
S2_3 C3_3 C4_3 C5_3 -1.5(3) . . . . ?
C2_2 C1_3 C5_3 C4_3 177.1(2) . . . . ?
S2_3 C1_3 C5_3 C4_3 0.1(3) . . . . ?
C2_2 C1_3 C5_3 B2 -9.5(4) . . . . ?
S2_3 C1_3 C5_3 B2 173.61(19) . . . . ?
C3_3 C4_3 C5_3 C1_3 0.9(3) . . . . ?
C3_3 C4_3 C5_3 B2 -172.8(2) . . . . ?
C1_4 B2 C5_3 C1_3 152.8(2) . . . . ?
C1_5 B2 C5_3 C1_3 -39.6(3) . . . . ?
C1_4 B2 C5_3 C4_3 -34.6(3) . . . . ?
C1_5 B2 C5_3 C4_3 133.1(2) . . . . ?
C5_3 B2 C1_4 C6_4 -18.0(3) . . . . ?
C1_5 B2 C1_4 C6_4 174.5(2) . . . . ?
C5_3 B2 C1_4 C2_4 155.1(2) . . . . ?
C1_5 B2 C1_4 C2_4 -12.4(3) . . . . ?
C6_4 C1_4 C2_4 C3_4 2.0(4) . . . . ?
B2 C1_4 C2_4 C3_4 -171.3(2) . . . . ?
C1_4 C2_4 C3_4 C4_4 -1.2(4) . . . . ?
C2_4 C3_4 C4_4 C5_4 -0.3(4) . . . . ?
C3_4 C4_4 C5_4 C6_4 0.8(4) . . . . ?
C4_4 C5_4 C6_4 C1_4 0.1(4) . . . . ?
C2_4 C1_4 C6_4 C5_4 -1.5(4) . . . . ?
B2 C1_4 C6_4 C5_4 171.8(2) . . . . ?
C5_3 B2 C1_5 C6_5 -54.8(3) . . . . ?
C1_4 B2 C1_5 C6_5 112.9(2) . . . . ?
C5_3 B2 C1_5 C2_5 131.6(2) . . . . ?
C1_4 B2 C1_5 C2_5 -60.7(3) . . . . ?
C6_5 C1_5 C2_5 C3_5 -2.5(3) . . . . ?
B2 C1_5 C2_5 C3_5 171.0(2) . . . . ?
C6_5 C1_5 C2_5 C1_6 176.5(2) . . . . ?
B2 C1_5 C2_5 C1_6 -10.0(3) . . . . ?
C1_5 C2_5 C3_5 C4_5 0.3(3) . . . . ?
C1_6 C2_5 C3_5 C4_5 -178.7(2) . . . . ?
C2_5 C3_5 C4_5 C5_5 1.3(4) . . . . ?
C3_5 C4_5 C5_5 C6_5 -0.7(4) . . . . ?
C4_5 C5_5 C6_5 C1_5 -1.6(4) . . . . ?
C2_5 C1_5 C6_5 C5_5 3.2(4) . . . . ?
B2 C1_5 C6_5 C5_5 -170.9(2) . . . . ?
C3_5 C2_5 C1_6 C5_6 147.2(3) . . . . ?
C1_5 C2_5 C1_6 C5_6 -31.8(4) . . . . ?
C3_5 C2_5 C1_6 S2_6 -37.4(3) . . . . ?
C1_5 C2_5 C1_6 S2_6 143.63(19) . . . . ?
C5_6 C1_6 S2_6 C3_6 -0.26(19) . . . . ?
C2_5 C1_6 S2_6 C3_6 -176.4(2) . . . . ?
C1_6 S2_6 C3_6 C4_6 0.7(2) . . . . ?
S2_6 C3_6 C4_6 C5_6 -1.0(3) . . . . ?
C2_5 C1_6 C5_6 C4_6 175.4(2) . . . . ?
S2_6 C1_6 C5_6 C4_6 -0.2(3) . . . . ?
C2_5 C1_6 C5_6 B1 -13.4(4) . . . . ?
S2_6 C1_6 C5_6 B1 171.00(19) . . . . ?
C3_6 C4_6 C5_6 C1_6 0.8(3) . . . . ?
C3_6 C4_6 C5_6 B1 -170.6(2) . . . . ?
C1_1 B1 C5_6 C1_6 155.2(2) . . . . ?
C1_2 B1 C5_6 C1_6 -36.0(3) . . . . ?
C1_1 B1 C5_6 C4_6 -34.6(3) . . . . ?
C1_2 B1 C5_6 C4_6 134.1(2) . . . . ?
C1_8 B3 C1_7 C6_7 159.3(2) . . . . ?
C2_12 B3 C1_7 C6_7 -10.9(4) . . . . ?
C1_8 B3 C1_7 C2_7 -19.6(4) . . . . ?
C2_12 B3 C1_7 C2_7 170.3(2) . . . . ?
C6_7 C1_7 C2_7 C3_7 0.7(4) . . . . ?
B3 C1_7 C2_7 C3_7 179.6(2) . . . . ?
C1_7 C2_7 C3_7 C4_7 -0.6(4) . . . . ?
C2_7 C3_7 C4_7 C5_7 0.1(4) . . . . ?
C3_7 C4_7 C5_7 C6_7 0.3(4) . . . . ?
C4_7 C5_7 C6_7 C1_7 -0.1(4) . . . . ?
C2_7 C1_7 C6_7 C5_7 -0.4(4) . . . . ?
B3 C1_7 C6_7 C5_7 -179.2(2) . . . . ?
C1_7 B3 C1_8 C2_8 153.5(2) . . . . ?
C2_12 B3 C1_8 C2_8 -36.0(4) . . . . ?
C1_7 B3 C1_8 C5_8 -36.3(4) . . . . ?
C2_12 B3 C1_8 C5_8 134.1(2) . . . . ?
C5_8 C1_8 C2_8 C1_9 174.2(2) . . . . ?
B3 C1_8 C2_8 C1_9 -14.6(4) . . . . ?
C5_8 C1_8 C2_8 S3_8 -0.7(3) . . . . ?
B3 C1_8 C2_8 S3_8 170.50(19) . . . . ?
C1_8 C2_8 S3_8 C4_8 -0.1(2) . . . . ?
C1_9 C2_8 S3_8 C4_8 -175.6(2) . . . . ?
C2_8 S3_8 C4_8 C5_8 0.9(2) . . . . ?
S3_8 C4_8 C5_8 C1_8 -1.5(3) . . . . ?
C2_8 C1_8 C5_8 C4_8 1.4(3) . . . . ?
B3 C1_8 C5_8 C4_8 -170.0(2) . . . . ?
C1_8 C2_8 C1_9 C2_9 -30.4(4) . . . . ?
S3_8 C2_8 C1_9 C2_9 144.3(2) . . . . ?
C1_8 C2_8 C1_9 C6_9 149.0(3) . . . . ?
S3_8 C2_8 C1_9 C6_9 -36.4(3) . . . . ?
C6_9 C1_9 C2_9 C3_9 -1.9(3) . . . . ?
C2_8 C1_9 C2_9 C3_9 177.4(2) . . . . ?
C6_9 C1_9 C2_9 B4 169.8(2) . . . . ?
C2_8 C1_9 C2_9 B4 -10.9(4) . . . . ?
C1_11 B4 C2_9 C3_9 -56.7(3) . . . . ?
C1_10 B4 C2_9 C3_9 110.8(2) . . . . ?
C1_11 B4 C2_9 C1_9 131.4(2) . . . . ?
C1_10 B4 C2_9 C1_9 -61.1(3) . . . . ?
C1_9 C2_9 C3_9 C4_9 3.7(4) . . . . ?
B4 C2_9 C3_9 C4_9 -168.8(2) . . . . ?
C2_9 C3_9 C4_9 C5_9 -2.0(4) . . . . ?
C3_9 C4_9 C5_9 C6_9 -1.5(4) . . . . ?
C4_9 C5_9 C6_9 C1_9 3.2(4) . . . . ?
C2_9 C1_9 C6_9 C5_9 -1.5(3) . . . . ?
C2_8 C1_9 C6_9 C5_9 179.2(2) . . . . ?
C1_11 B4 C1_10 C6_10 -20.7(3) . . . . ?
C2_9 B4 C1_10 C6_10 171.9(2) . . . . ?
C1_11 B4 C1_10 C2_10 153.2(2) . . . . ?
C2_9 B4 C1_10 C2_10 -14.2(3) . . . . ?
C6_10 C1_10 C2_10 C3_10 2.5(3) . . . . ?
B4 C1_10 C2_10 C3_10 -171.7(2) . . . . ?
C1_10 C2_10 C3_10 C4_10 -1.9(4) . . . . ?
C2_10 C3_10 C4_10 C5_10 -0.2(4) . . . . ?
C3_10 C4_10 C5_10 C6_10 1.7(4) . . . . ?
C4_10 C5_10 C6_10 C1_10 -1.2(4) . . . . ?
C2_10 C1_10 C6_10 C5_10 -0.9(4) . . . . ?
B4 C1_10 C6_10 C5_10 173.1(2) . . . . ?
C2_9 B4 C1_11 C2_11 -39.6(3) . . . . ?
C1_10 B4 C1_11 C2_11 152.9(2) . . . . ?
C2_9 B4 C1_11 C5_11 134.1(2) . . . . ?
C1_10 B4 C1_11 C5_11 -33.4(3) . . . . ?
C5_11 C1_11 C2_11 C1_12 177.4(2) . . . . ?
B4 C1_11 C2_11 C1_12 -8.2(4) . . . . ?
C5_11 C1_11 C2_11 S3_11 1.0(3) . . . . ?
B4 C1_11 C2_11 S3_11 175.31(19) . . . . ?
C1_11 C2_11 S3_11 C4_11 -1.4(2) . . . . ?
C1_12 C2_11 S3_11 C4_11 -178.3(2) . . . . ?
C2_11 S3_11 C4_11 C5_11 1.5(2) . . . . ?
S3_11 C4_11 C5_11 C1_11 -1.3(3) . . . . ?
C2_11 C1_11 C5_11 C4_11 0.2(3) . . . . ?
B4 C1_11 C5_11 C4_11 -174.3(2) . . . . ?
C1_11 C2_11 C1_12 C2_12 -35.2(4) . . . . ?
S3_11 C2_11 C1_12 C2_12 141.0(2) . . . . ?
C1_11 C2_11 C1_12 C6_12 143.3(3) . . . . ?
S3_11 C2_11 C1_12 C6_12 -40.4(3) . . . . ?
C6_12 C1_12 C2_12 C3_12 -3.6(3) . . . . ?
C2_11 C1_12 C2_12 C3_12 174.9(2) . . . . ?
C6_12 C1_12 C2_12 B3 170.4(2) . . . . ?
C2_11 C1_12 C2_12 B3 -11.0(4) . . . . ?
C1_8 B3 C2_12 C1_12 133.1(2) . . . . ?
C1_7 B3 C2_12 C1_12 -56.4(3) . . . . ?
C1_8 B3 C2_12 C3_12 -52.9(3) . . . . ?
C1_7 B3 C2_12 C3_12 117.6(2) . . . . ?
C1_12 C2_12 C3_12 C4_12 4.1(3) . . . . ?
B3 C2_12 C3_12 C4_12 -170.4(2) . . . . ?
C2_12 C3_12 C4_12 C5_12 -1.5(4) . . . . ?
C3_12 C4_12 C5_12 C6_12 -1.6(4) . . . . ?
C4_12 C5_12 C6_12 C1_12 2.0(4) . . . . ?
C2_12 C1_12 C6_12 C5_12 0.7(4) . . . . ?
C2_11 C1_12 C6_12 C5_12 -177.9(2) . . . . ?
